data_2232615
loop_
_publ_author_name
'Tang, Xiao-Yan'

_publ_section_title
;
 4-Ethoxycarbonyl-<i>N</i>,<i>N</i>,<i>N</i>-trimethylanilinium iodide
;
_journal_coeditor_code BX2381
_journal_issue 12
_journal_name_full 'Acta Crystallographica Section E'
_journal_page_first o3454
_journal_paper_doi 10.1107/S1600536811049361
_journal_volume 67
_journal_year 2011
_chemical_formula_iupac 'C12 H18 N O2 +, I -'
_chemical_formula_moiety 'C12 H18 N O2 +, I -'
_chemical_formula_sum 'C12 H18 I N O2'
_chemical_formula_weight 335.17
_chemical_name_systematic
;
4-Ethoxycarbonyl-<i>N</i>,<i>N</i>,<i>N</i>-trimethylanilinium iodide
;
_space_group_IT_number 2
_symmetry_cell_setting triclinic
_symmetry_space_group_name_Hall '-P 1'
_symmetry_space_group_name_H-M 'P -1'
_atom_sites_solution_hydrogens geom
_atom_sites_solution_primary direct
_atom_sites_solution_secondary difmap
_audit_creation_method SHELXL-97
_cell_angle_alpha 71.16(3)
_cell_angle_beta 83.30(3)
_cell_angle_gamma 84.62(3)
_cell_formula_units_Z 2
_cell_length_a 7.4790(15)
_cell_length_b 10.008(2)
_cell_length_c 10.158(2)
_cell_measurement_reflns_used 7462
_cell_measurement_temperature 293(2)
_cell_measurement_theta_max 27.5
_cell_measurement_theta_min 3.73
_cell_volume 713.4(3)
_computing_cell_refinement 'CrystalClear (Rigaku, 2005)'
_computing_data_collection 'CrystalClear (Rigaku, 2005)'
_computing_data_reduction 'CrystalStructure (Rigaku/MSC, 2004)'
_computing_molecular_graphics 'SHELXTL/PC (Sheldrick, 2008) and <i>ORTEPII</i> (Johnson, 1976)'
_computing_publication_material 'SHELXTL/PC (Sheldrick, 2008) and PLATON (Spek, 2009)'
_computing_structure_refinement 'SHELXL97 (Sheldrick, 2008)'
_computing_structure_solution 'SHELXS97 (Sheldrick, 2008)'
_diffrn_ambient_temperature 293(2)
_diffrn_measured_fraction_theta_full 0.997
_diffrn_measured_fraction_theta_max 0.997
_diffrn_measurement_device_type 'Rigaku SCXmini'
_diffrn_measurement_method \w
_diffrn_radiation_monochromator graphite
_diffrn_radiation_source 'fine-focus sealed tube'
_diffrn_radiation_type MoK\a
_diffrn_radiation_wavelength 0.71073
_diffrn_reflns_av_R_equivalents 0.0321
_diffrn_reflns_av_sigmaI/netI 0.0396
_diffrn_reflns_limit_h_max 9
_diffrn_reflns_limit_h_min -9
_diffrn_reflns_limit_k_max 12
_diffrn_reflns_limit_k_min -12
_diffrn_reflns_limit_l_max 13
_diffrn_reflns_limit_l_min -12
_diffrn_reflns_number 7462
_diffrn_reflns_theta_full 27.48
_diffrn_reflns_theta_max 27.48
_diffrn_reflns_theta_min 3.32
_diffrn_standards_decay_% 0
_diffrn_standards_interval_count 0
_diffrn_standards_interval_time 0
_diffrn_standards_number 0
_exptl_absorpt_coefficient_mu 2.233
_exptl_absorpt_correction_T_max 0.6437
_exptl_absorpt_correction_T_min 0.5940
_exptl_absorpt_correction_type multi-scan
_exptl_absorpt_process_details '(<i>REQAB</i>; Jacobson, 1998)'
_exptl_crystal_colour colourless
_exptl_crystal_density_diffrn 1.560
_exptl_crystal_density_method 'not measured'
_exptl_crystal_description block
_exptl_crystal_F_000 332
_exptl_crystal_size_max 0.3
_exptl_crystal_size_mid 0.2
_exptl_crystal_size_min 0.2
_refine_diff_density_max 0.315
_refine_diff_density_min -0.366
_refine_ls_extinction_method none
_refine_ls_goodness_of_fit_ref 1.138
_refine_ls_hydrogen_treatment constr
_refine_ls_matrix_type full
_refine_ls_number_parameters 169
_refine_ls_number_reflns 3258
_refine_ls_number_restraints 38
_refine_ls_restrained_S_all 1.131
_refine_ls_R_factor_all 0.0602
_refine_ls_R_factor_gt 0.0439
_refine_ls_shift/su_max 0.006
_refine_ls_shift/su_mean 0.000
_refine_ls_structure_factor_coef Fsqd
_refine_ls_weighting_details 'calc w=1/[\s^2^(Fo^2^)+(0.0250P)^2^+0.3117P] where P=(Fo^2^+2Fc^2^)/3'
_refine_ls_weighting_scheme calc
_refine_ls_wR_factor_gt 0.0766
_refine_ls_wR_factor_ref 0.0816
_reflns_number_gt 2708
_reflns_number_total 3258
_reflns_threshold_expression I>2sigma(I)
_cod_data_source_file bx2381.cif
_cod_data_source_block I
_cod_original_cell_volume 713.4(2)
_cod_database_code 2232615
_cod_database_fobs_code 2232615

loop_
_symmetry_equiv_pos_as_xyz
'x, y, z'
'-x, -y, -z'

loop_
_atom_site_type_symbol
_atom_site_label
_atom_site_fract_x
_atom_site_fract_y
_atom_site_fract_z
_atom_site_U_iso_or_equiv
_atom_site_adp_type
_atom_site_calc_flag
_atom_site_refinement_flags
_atom_site_occupancy
_atom_site_symmetry_multiplicity
_atom_site_disorder_assembly
_atom_site_disorder_group
I I1 0.20239(3) 0.72149(3) 0.14771(3) 0.06381(12) Uani d . 1 1 . .
N N1 1.2692(4) 0.2438(3) 0.1056(3) 0.0486(7) Uani d . 1 1 . .
O O1 0.5587(4) 0.3017(4) 0.5043(3) 0.0916(11) Uani d . 1 1 . .
O O2 0.6021(5) 0.0665(4) 0.5856(4) 0.1038(12) Uani d . 1 1 . .
C C7 1.3112(6) 0.1205(5) 0.0509(5) 0.0749(13) Uani d . 1 1 . .
H H7A 1.3263 0.0352 0.1276 0.112 Uiso calc R 1 1 . .
H H7B 1.4203 0.1350 -0.0106 0.112 Uiso calc R 1 1 . .
H H7C 1.2137 0.1126 0.0007 0.112 Uiso calc R 1 1 . .
C C9 1.2508(6) 0.3751(4) -0.0189(4) 0.0627(10) Uani d . 1 1 . .
H H9A 1.1514 0.3682 -0.0678 0.094 Uiso calc R 1 1 . .
H H9B 1.3598 0.3842 -0.0804 0.094 Uiso calc R 1 1 . .
H H9C 1.2294 0.4566 0.0123 0.094 Uiso calc R 1 1 . .
C C8 1.4246(5) 0.2575(5) 0.1829(5) 0.0694(12) Uani d . 1 1 . .
H H8A 1.4024 0.3406 0.2114 0.104 Uiso calc R 1 1 . .
H H8B 1.5344 0.2649 0.1225 0.104 Uiso calc R 1 1 . .
H H8C 1.4352 0.1756 0.2638 0.104 Uiso calc R 1 1 . .
C C4 1.1010(4) 0.2256(4) 0.2045(4) 0.0462(8) Uani d . 1 1 . .
C C3 1.0206(6) 0.0988(4) 0.2559(5) 0.0686(12) Uani d . 1 1 . .
H H3 1.0645 0.0225 0.2258 0.082 Uiso calc R 1 1 . .
C C5 1.0316(5) 0.3386(4) 0.2463(5) 0.0661(12) Uani d . 1 1 . .
H H5 1.0852 0.4248 0.2101 0.079 Uiso calc R 1 1 . .
C C2 0.8712(6) 0.0872(5) 0.3544(5) 0.0755(13) Uani d . 1 1 A .
H H2 0.8174 0.0012 0.3912 0.091 Uiso calc R 1 1 . .
C C6 0.8824(6) 0.3245(5) 0.3419(5) 0.0719(12) Uani d . 1 1 A .
H H6 0.8352 0.4019 0.3690 0.086 Uiso calc R 1 1 . .
C C1 0.8022(5) 0.1976(5) 0.3980(4) 0.0578(10) Uani d . 1 1 . .
C C10 0.6433(6) 0.1801(6) 0.5068(4) 0.0692(12) Uani d . 1 1 A .
C C11 0.4077(14) 0.311(2) 0.6100(10) 0.079(4) Uani d PU 0.76(4) 1 A 1
H H11B 0.4195 0.3899 0.6433 0.095 Uiso calc PR 0.76(4) 1 A 1
H H11A 0.4065 0.2247 0.6891 0.095 Uiso calc PR 0.76(4) 1 A 1
C C12 0.2393(16) 0.3312(14) 0.5389(12) 0.083(3) Uani d PU 0.76(4) 1 A 1
H H12A 0.2379 0.4206 0.4660 0.125 Uiso calc PR 0.76(4) 1 A 1
H H12B 0.1366 0.3295 0.6055 0.125 Uiso calc PR 0.76(4) 1 A 1
H H12C 0.2349 0.2565 0.4994 0.125 Uiso calc PR 0.76(4) 1 A 1
C C11A 0.397(4) 0.233(6) 0.602(4) 0.093(11) Uani d PU 0.24(4) 1 A 2
H H11C 0.3381 0.1699 0.5672 0.111 Uiso calc PR 0.24(4) 1 A 2
H H11D 0.4249 0.1857 0.6974 0.111 Uiso calc PR 0.24(4) 1 A 2
C C12A 0.301(7) 0.370(6) 0.581(6) 0.126(17) Uani d PU 0.24(4) 1 A 2
H H12D 0.3747 0.4323 0.6029 0.188 Uiso calc PR 0.24(4) 1 A 2
H H12E 0.1907 0.3594 0.6419 0.188 Uiso calc PR 0.24(4) 1 A 2
H H12F 0.2732 0.4094 0.4860 0.188 Uiso calc PR 0.24(4) 1 A 2

loop_
_atom_site_aniso_label
_atom_site_aniso_U_11
_atom_site_aniso_U_22
_atom_site_aniso_U_33
_atom_site_aniso_U_12
_atom_site_aniso_U_13
_atom_site_aniso_U_23
I1 0.05640(17) 0.05706(18) 0.0804(2) -0.01560(12) 0.00974(13) -0.02719(14)
N1 0.0453(16) 0.0458(17) 0.0531(18) -0.0050(13) 0.0003(14) -0.0144(14)
O1 0.0593(18) 0.123(3) 0.067(2) 0.0124(19) 0.0189(16) -0.0077(19)
O2 0.101(3) 0.109(3) 0.083(2) -0.041(2) 0.025(2) -0.007(2)
C7 0.076(3) 0.058(3) 0.094(3) -0.010(2) 0.024(3) -0.038(2)
C9 0.069(3) 0.054(2) 0.056(2) -0.0056(19) 0.005(2) -0.0074(18)
C8 0.044(2) 0.101(3) 0.063(3) -0.017(2) -0.0006(19) -0.023(2)
C4 0.0404(18) 0.044(2) 0.052(2) -0.0057(15) 0.0008(16) -0.0140(16)
C3 0.078(3) 0.055(3) 0.076(3) -0.021(2) 0.011(2) -0.027(2)
C5 0.053(2) 0.050(2) 0.084(3) -0.0090(18) 0.018(2) -0.013(2)
C2 0.076(3) 0.070(3) 0.075(3) -0.037(2) 0.020(2) -0.017(2)
C6 0.055(2) 0.061(3) 0.089(3) -0.003(2) 0.019(2) -0.019(2)
C1 0.048(2) 0.066(3) 0.055(2) -0.0092(18) -0.0023(18) -0.014(2)
C10 0.057(2) 0.101(4) 0.045(2) -0.025(3) -0.002(2) -0.012(2)
C11 0.055(5) 0.118(11) 0.058(4) -0.005(5) 0.018(4) -0.026(5)
C12 0.062(6) 0.105(7) 0.078(6) -0.004(4) 0.015(4) -0.031(4)
C11A 0.078(17) 0.12(3) 0.087(17) -0.043(18) 0.029(13) -0.046(18)
C12A 0.08(3) 0.19(4) 0.12(3) -0.02(2) 0.06(3) -0.08(3)

loop_
_atom_type_symbol
_atom_type_description
_atom_type_scat_dispersion_real
_atom_type_scat_dispersion_imag
_atom_type_scat_source
C C 0.0033 0.0016 'International Tables Vol C Tables 4.2.6.8 and 6.1.1.4'
H H 0.0000 0.0000 'International Tables Vol C Tables 4.2.6.8 and 6.1.1.4'
I I -0.4742 1.8119 'International Tables Vol C Tables 4.2.6.8 and 6.1.1.4'
N N 0.0061 0.0033 'International Tables Vol C Tables 4.2.6.8 and 6.1.1.4'
O O 0.0106 0.0060 'International Tables Vol C Tables 4.2.6.8 and 6.1.1.4'

loop_
_geom_angle_atom_site_label_1
_geom_angle_atom_site_label_2
_geom_angle_atom_site_label_3
_geom_angle
C4 N1 C7 111.8(3)
C4 N1 C9 111.2(3)
C7 N1 C9 107.3(3)
C4 N1 C8 108.3(3)
C7 N1 C8 109.4(3)
C9 N1 C8 108.8(3)
C10 O1 C11 121.3(8)
C10 O1 C11A 94(2)
C11 O1 C11A 31.7(16)
N1 C7 H7A 109.5
N1 C7 H7B 109.5
H7A C7 H7B 109.5
N1 C7 H7C 109.5
H7A C7 H7C 109.5
H7B C7 H7C 109.5
N1 C9 H9A 109.5
N1 C9 H9B 109.5
H9A C9 H9B 109.5
N1 C9 H9C 109.5
H9A C9 H9C 109.5
H9B C9 H9C 109.5
N1 C8 H8A 109.5
N1 C8 H8B 109.5
H8A C8 H8B 109.5
N1 C8 H8C 109.5
H8A C8 H8C 109.5
H8B C8 H8C 109.5
C5 C4 C3 120.3(4)
C5 C4 N1 118.1(3)
C3 C4 N1 121.7(3)
C4 C3 C2 118.4(4)
C4 C3 H3 120.8
C2 C3 H3 120.8
C6 C5 C4 119.9(4)
C6 C5 H5 120.0
C4 C5 H5 120.0
C1 C2 C3 122.0(4)
C1 C2 H2 119.0
C3 C2 H2 119.0
C5 C6 C1 121.1(4)
C5 C6 H6 119.5
C1 C6 H6 119.5
C2 C1 C6 118.3(4)
C2 C1 C10 120.5(4)
C6 C1 C10 121.2(4)
O2 C10 O1 125.2(5)
O2 C10 C1 122.7(5)
O1 C10 C1 112.1(4)
O1 C11 C12 106.3(9)
O1 C11 H11B 110.5
C12 C11 H11B 110.5
O1 C11 H11A 110.5
C12 C11 H11A 110.5
H11B C11 H11A 108.7
C12A C11A O1 91(4)
C12A C11A H11C 113.5
O1 C11A H11C 113.5
C12A C11A H11D 113.5
O1 C11A H11D 113.5
H11C C11A H11D 110.8
C11A C12A H12D 109.5
C11A C12A H12E 109.5
H12D C12A H12E 109.5
C11A C12A H12F 109.5
H12D C12A H12F 109.5
H12E C12A H12F 109.5

loop_
_geom_bond_atom_site_label_1
_geom_bond_atom_site_label_2
_geom_bond_distance
N1 C4 1.501(5)
N1 C7 1.503(5)
N1 C9 1.510(5)
N1 C8 1.516(5)
O1 C10 1.312(6)
O1 C11 1.483(9)
O1 C11A 1.54(3)
O2 C10 1.204(5)
C7 H7A 0.9600
C7 H7B 0.9600
C7 H7C 0.9600
C9 H9A 0.9600
C9 H9B 0.9600
C9 H9C 0.9600
C8 H8A 0.9600
C8 H8B 0.9600
C8 H8C 0.9600
C4 C5 1.370(5)
C4 C3 1.374(5)
C3 C2 1.397(6)
C3 H3 0.9300
C5 C6 1.377(5)
C5 H5 0.9300
C2 C1 1.356(6)
C2 H2 0.9300
C6 C1 1.376(6)
C6 H6 0.9300
C1 C10 1.507(6)
C11 C12 1.49(2)
C11 H11B 0.9700
C11 H11A 0.9700
C12 H12A 0.9600
C12 H12B 0.9600
C12 H12C 0.9600
C11A C12A 1.46(8)
C11A H11C 0.9700
C11A H11D 0.9700
C12A H12D 0.9600
C12A H12E 0.9600
C12A H12F 0.9600

loop_
_geom_hbond_atom_site_label_D
_geom_hbond_atom_site_label_H
_geom_hbond_atom_site_label_A
_geom_hbond_site_symmetry_A
_geom_hbond_distance_DH
_geom_hbond_distance_HA
_geom_hbond_distance_DA
_geom_hbond_angle_DHA
C5 H5 I1 1_655 0.93 3.02 3.932(4) 166.4
C11 H11A O2 . 0.97 2.46 2.792(18) 99.9

loop_
_geom_torsion_atom_site_label_1
_geom_torsion_atom_site_label_2
_geom_torsion_atom_site_label_3
_geom_torsion_atom_site_label_4
_geom_torsion
C7 N1 C4 C5 -170.5(4)
C9 N1 C4 C5 -50.5(5)
C8 N1 C4 C5 69.0(4)
C7 N1 C4 C3 11.5(5)
C9 N1 C4 C3 131.4(4)
C8 N1 C4 C3 -109.1(4)
C5 C4 C3 C2 -2.1(7)
N1 C4 C3 C2 175.9(4)
C3 C4 C5 C6 1.1(7)
N1 C4 C5 C6 -177.0(4)
C4 C3 C2 C1 1.3(7)
C4 C5 C6 C1 0.7(7)
C3 C2 C1 C6 0.5(7)
C3 C2 C1 C10 -178.7(4)
C5 C6 C1 C2 -1.5(7)
C5 C6 C1 C10 177.6(4)
C11 O1 C10 O2 5.2(10)
C11A O1 C10 O2 -11.3(17)
C11 O1 C10 C1 -174.8(8)
C11A O1 C10 C1 168.7(16)
C2 C1 C10 O2 20.7(7)
C6 C1 C10 O2 -158.4(5)
C2 C1 C10 O1 -159.3(4)
C6 C1 C10 O1 21.6(6)
C10 O1 C11 C12 -104.2(13)
C11A O1 C11 C12 -72(4)
C10 O1 C11A C12A -174(4)
C11 O1 C11A C12A 34(5)
